data_7719561
loop_
_publ_author_name
'Halder, Purbashree'
'Barman, Nandini'
'Tarannum, Ibtesham'
'Mukhopadhyay, Subrata'
'Schwarz, Bj&#xf6;rn'
'Singh, Saurabh Kumar'
'Goura, Joydeb'

_publ_section_title
;
 Tetranuclear {Ln<sup>III</sup>}<sub>4</sub> complexes possessing
 homometallic <i>O-capped</i> structural subunits: study of magnetic and
 photoluminescent properties.
;
_journal_issue 37
_journal_name_full 'Dalton transactions (Cambridge, England : 2003)'
_journal_page_first 13879
_journal_page_last 13893
_journal_paper_doi 10.1039/d4dt02976c
_journal_volume 54
_journal_year 2025
_chemical_formula_moiety 'C62 H92 N4 O22 Tb4'
_chemical_formula_sum 'C62 H92 N4 O22 Tb4'
_chemical_formula_weight 1881.07
_chemical_name_systematic Monoclinic
_space_group_crystal_system monoclinic
_space_group_IT_number 15
_space_group_name_Hall '-C 2yc'
_space_group_name_H-M_alt 'C 1 2/c 1'
_atom_sites_solution_hydrogens mixed
_atom_sites_solution_primary dual
_audit_creation_date 2024-07-02
_audit_creation_method
;
Olex2 1.5-alpha
(compiled 2024.02.16 svn.r378c4104 for OlexSys, GUI svn.r6928)
;
_audit_update_record
;
2024-08-22 deposited with the CCDC.	2025-08-07 downloaded from the CCDC.
;
_cell_angle_alpha 90
_cell_angle_beta 128.811(4)
_cell_angle_gamma 90
_cell_formula_units_Z 4
_cell_length_a 30.544(3)
_cell_length_b 13.7433(11)
_cell_length_c 22.665(2)
_cell_measurement_reflns_used 9997
_cell_measurement_temperature 100
_cell_measurement_theta_max 27.137
_cell_measurement_theta_min 2.965
_cell_volume 7413.6(12)
_computing_cell_refinement 'SAINT V8.38A (Bruker, 2018)'
_computing_data_reduction 'SAINT V8.38A (Bruker, 2018)'
_computing_molecular_graphics 'Olex2 1.5-alpha (Dolomanov et al., 2009)'
_computing_publication_material 'Olex2 1.5-alpha (Dolomanov et al., 2009)'
_computing_structure_refinement 'SHELXL 2016/4 (Sheldrick, 2015)'
_computing_structure_solution 'SHELXT 2014/5 (Sheldrick, 2014)'
_diffrn_ambient_temperature 100
_diffrn_measured_fraction_theta_full 0.999
_diffrn_measured_fraction_theta_max 0.999
_diffrn_measurement_device_type 'Bruker APEX-II CCD'
_diffrn_measurement_method '\f and \w scans'
_diffrn_radiation_type MoK\a
_diffrn_radiation_wavelength 0.71073
_diffrn_reflns_av_R_equivalents 0.0694
_diffrn_reflns_av_unetI/netI 0.0457
_diffrn_reflns_Laue_measured_fraction_full 0.999
_diffrn_reflns_Laue_measured_fraction_max 0.999
_diffrn_reflns_limit_h_max 37
_diffrn_reflns_limit_h_min -37
_diffrn_reflns_limit_k_max 16
_diffrn_reflns_limit_k_min -16
_diffrn_reflns_limit_l_max 27
_diffrn_reflns_limit_l_min -27
_diffrn_reflns_number 50072
_diffrn_reflns_point_group_measured_fraction_full 0.999
_diffrn_reflns_point_group_measured_fraction_max 0.999
_diffrn_reflns_theta_full 25.242
_diffrn_reflns_theta_max 25.998
_diffrn_reflns_theta_min 2.344
_diffrn_source_current 0.0
_diffrn_source_power 0.0
_diffrn_source_voltage 0.0
_diffrn_standards_number 0
_exptl_absorpt_coefficient_mu 3.840
_exptl_absorpt_correction_T_max 0.7456
_exptl_absorpt_correction_T_min 0.5369
_exptl_absorpt_correction_type multi-scan
_exptl_absorpt_process_details
;
SADABS-2016/2 (Bruker,2016/2) was used for absorption correction.
wR2(int) was 0.0965 before and 0.0635 after correction.
The Ratio of minimum to maximum transmission is 0.7201.
The \l/2 correction factor is Not present.
;
_exptl_crystal_colour colourless
_exptl_crystal_colour_primary colourless
_exptl_crystal_density_diffrn 1.685
_exptl_crystal_description block
_exptl_crystal_F_000 3712
_exptl_crystal_size_max 0.12
_exptl_crystal_size_mid 0.08
_exptl_crystal_size_min 0.06
_refine_diff_density_max 1.650
_refine_diff_density_min -1.648
_refine_diff_density_rms 0.158
_refine_ls_extinction_method none
_refine_ls_goodness_of_fit_ref 1.060
_refine_ls_hydrogen_treatment mixed
_refine_ls_matrix_type full
_refine_ls_number_parameters 420
_refine_ls_number_reflns 7280
_refine_ls_number_restraints 31
_refine_ls_restrained_S_all 1.067
_refine_ls_R_factor_all 0.0508
_refine_ls_R_factor_gt 0.0344
_refine_ls_shift/su_max 0.001
_refine_ls_shift/su_mean 0.000
_refine_ls_structure_factor_coef Fsqd
_refine_ls_weighting_details 'w=1/[\s^2^(Fo^2^)+(0.0158P)^2^+98.9771P] where P=(Fo^2^+2Fc^2^)/3'
_refine_ls_weighting_scheme calc
_refine_ls_wR_factor_gt 0.0700
_refine_ls_wR_factor_ref 0.0776
_reflns_Friedel_coverage 0.000
_reflns_number_gt 5872
_reflns_number_total 7280
_reflns_threshold_expression 'I > 2\s(I)'
_cod_data_source_file d4dt02976c2.cif
_cod_data_source_block Compound_3
_cod_original_cell_volume 7413.7(11)
_cod_database_code 7719561
_shelx_shelxl_version_number 2016/4
_shelx_space_group_comment
;
The symmetry employed for this shelxl refinement is uniquely defined
by the following loop, which should always be used as a source of
symmetry information in preference to the above space-group names.
They are only intended as comments.
;
_shelx_estimated_absorpt_t_max 0.802
_shelx_estimated_absorpt_t_min 0.656
_olex2_refinement_description
;
1. Fixed Uiso
 At 1.2 times of:
  All C(H) groups
 At 1.5 times of:
  All C(H,H,H) groups, All O(H) groups
2. Restrained distances
 O3-H3
 0.87 with sigma of 0.002
3. Uiso/Uaniso restraints and constraints
Uanis(C14) \\sim Ueq, Uanis(C16) \\sim Ueq, Uanis(C26) \\sim Ueq, Uanis(C24)
\\sim Ueq, Uanis(C25) \\sim Ueq: with sigma of 0.04 and sigma for terminal
atoms of 0.002
Uanis(C26) = Uanis(C23)
Uanis(C14) = Uanis(C13)
4.a Aromatic/amide H refined with riding coordinates:
 C11(H11), C2(H2A), C3(H3A), C4(H4), C1(H1), C9(H9), C10(H10), C8(H8)
4.b Idealised Me refined as rotating group:
 C20(H20A,H20B,H20C), C19(H19A,H19B,H19C), C21(H21A,H21B,H21C), C31(H31A,H31B,
 H31C), C30(H30A,H30B,H30C), C15(H15A,H15B,H15C), C29(H29A,H29B,H29C), C25(H25A,
 H25B,H25C), C16(H16A,H16B,H16C), C24(H24A,H24B,H24C), C26(H26A,H26B,H26C),
 C14(H14A,H14B,H14C)
4.c Idealised tetrahedral OH refined as rotating group:
 O2(H2)
;
_olex2_submission_special_instructions 'No special instructions were received'

loop_
_space_group_symop_operation_xyz
'x, y, z'
'-x, y, -z+1/2'
'x+1/2, y+1/2, z'
'-x+1/2, y+1/2, -z+1/2'
'-x, -y, -z'
'x, -y, z-1/2'
'-x+1/2, -y+1/2, -z'
'x+1/2, -y+1/2, z-1/2'

loop_
_atom_site_label
_atom_site_type_symbol
_atom_site_fract_x
_atom_site_fract_y
_atom_site_fract_z
_atom_site_U_iso_or_equiv
_atom_site_adp_type
_atom_site_occupancy
_atom_site_site_symmetry_order
_atom_site_calc_flag
_atom_site_refinement_flags_posn
_atom_site_refinement_flags_adp
_atom_site_refinement_flags_occupancy
_atom_site_disorder_assembly
_atom_site_disorder_group
Tb1 Tb 0.53509(2) 0.37233(2) 0.53963(2) 0.01229(7) Uani 1 1 d . . . . .
Tb2 Tb 0.61721(2) 0.57315(2) 0.53979(2) 0.01353(7) Uani 1 1 d . . . . .
O2 O 0.70845(15) 0.4677(3) 0.7311(2) 0.0176(9) Uani 1 1 d . . . . .
H2 H 0.718184 0.482924 0.704919 0.026 Uiso 1 1 calc R U . . .
O7 O 0.35338(16) 0.3106(3) 0.3602(2) 0.0206(9) Uani 1 1 d . . . . .
O4 O 0.56849(15) 0.3193(3) 0.4751(2) 0.0188(9) Uani 1 1 d . . . . .
O11 O 0.49901(15) 0.7683(3) 0.4426(2) 0.0226(9) Uani 1 1 d . . . . .
O5 O 0.61625(16) 0.4412(3) 0.4741(2) 0.0209(9) Uani 1 1 d . . . . .
O8 O 0.68616(16) 0.6303(3) 0.5290(2) 0.0275(10) Uani 1 1 d . . . . .
O6 O 0.44196(15) 0.3528(3) 0.4263(2) 0.0179(9) Uani 1 1 d . . . . .
O9 O 0.71727(16) 0.5316(3) 0.6245(2) 0.0210(9) Uani 1 1 d . . . . .
O1 O 0.61914(14) 0.4552(3) 0.6136(2) 0.0130(8) Uani 1 1 d . . . . .
O10 O 0.57069(16) 0.7006(3) 0.4549(2) 0.0207(9) Uani 1 1 d . . . . .
N1 N 0.57619(18) 0.3967(3) 0.6798(3) 0.0148(10) Uani 1 1 d . . . . .
N2 N 0.61899(18) 0.2599(3) 0.6270(3) 0.0151(10) Uani 1 1 d . . . . .
O3 O 0.47608(15) 0.4882(3) 0.5348(2) 0.0146(8) Uani 1 1 d D . . . .
C5 C 0.6313(2) 0.4196(4) 0.7259(3) 0.0160(12) Uani 1 1 d . . . . .
C11 C 0.6218(3) 0.1645(4) 0.6200(3) 0.0241(14) Uani 1 1 d . . . . .
H11 H 0.588030 0.129628 0.584395 0.029 Uiso 1 1 calc R U . . .
C2 C 0.5780(3) 0.4018(5) 0.7872(4) 0.0269(15) Uani 1 1 d . . . . .
H2A H 0.558468 0.394409 0.806960 0.032 Uiso 1 1 calc R U . . .
C3 C 0.6347(3) 0.4257(5) 0.8342(3) 0.0258(14) Uani 1 1 d . . . . .
H3A H 0.654494 0.436069 0.886779 0.031 Uiso 1 1 calc R U . . .
C4 C 0.6620(2) 0.4342(4) 0.8034(3) 0.0187(12) Uani 1 1 d . . . . .
H4 H 0.700922 0.449586 0.834534 0.022 Uiso 1 1 calc R U . . .
C1 C 0.5507(2) 0.3891(4) 0.7108(3) 0.0226(13) Uani 1 1 d . . . . .
H1 H 0.511743 0.374035 0.678545 0.027 Uiso 1 1 calc R U . . .
C9 C 0.7213(2) 0.1640(4) 0.7165(3) 0.0233(14) Uani 1 1 d . . . . .
H9 H 0.756484 0.131329 0.746047 0.028 Uiso 1 1 calc R U . . .
C7 C 0.6665(2) 0.3086(4) 0.6799(3) 0.0136(11) Uani 1 1 d . . . . .
C10 C 0.6726(2) 0.1137(5) 0.6631(3) 0.0239(14) Uani 1 1 d . . . . .
H10 H 0.673514 0.045863 0.655889 0.029 Uiso 1 1 calc R U . . .
C18 C 0.4028(3) 0.2575(5) 0.3138(3) 0.0236(14) Uani 1 1 d . . . . .
C20 C 0.4370(3) 0.3212(5) 0.2996(4) 0.0270(14) Uani 1 1 d . . . . .
H20A H 0.440010 0.288077 0.263905 0.041 Uiso 1 1 calc R U . . .
H20B H 0.474750 0.332049 0.347503 0.041 Uiso 1 1 calc R U . . .
H20C H 0.418107 0.383920 0.278254 0.041 Uiso 1 1 calc R U . . .
C8 C 0.7187(2) 0.2628(4) 0.7267(3) 0.0189(13) Uani 1 1 d . . . . .
H8 H 0.751604 0.298214 0.764574 0.023 Uiso 1 1 calc R U . . .
C22 C 0.7258(2) 0.5812(4) 0.5852(3) 0.0199(13) Uani 1 1 d . . . . .
C23 C 0.7839(3) 0.5840(6) 0.6058(4) 0.0407(13) Uani 1 1 d . . . . .
C19 C 0.3444(3) 0.2383(6) 0.2396(4) 0.0410(19) Uani 1 1 d . . . . .
H19A H 0.324807 0.300322 0.217275 0.061 Uiso 1 1 calc R U . . .
H19B H 0.323142 0.197717 0.249208 0.061 Uiso 1 1 calc R U . . .
H19C H 0.347765 0.204648 0.204438 0.061 Uiso 1 1 calc R U . . .
C17 C 0.3982(2) 0.3101(4) 0.3688(3) 0.0182(13) Uani 1 1 d . . . . .
C13 C 0.6338(3) 0.2802(6) 0.4526(5) 0.0457(14) Uani 1 1 d . . . . .
C21 C 0.4344(3) 0.1628(5) 0.3512(4) 0.0380(18) Uani 1 1 d . . . . .
H21A H 0.437738 0.126864 0.316852 0.057 Uiso 1 1 calc R U . . .
H21B H 0.413790 0.123255 0.362566 0.057 Uiso 1 1 calc R U . . .
H21C H 0.471969 0.177279 0.398288 0.057 Uiso 1 1 calc R U . . .
C12 C 0.6033(2) 0.3520(4) 0.4678(3) 0.0188(13) Uani 1 1 d . . . . .
C6 C 0.6570(2) 0.4169(4) 0.6857(3) 0.0130(11) Uani 1 1 d . . . . .
C27 C 0.5420(2) 0.7739(4) 0.4470(3) 0.0200(13) Uani 1 1 d . . . . .
C28 C 0.5619(3) 0.8742(5) 0.4422(4) 0.0322(16) Uani 1 1 d . . . . .
C31 C 0.5562(3) 0.8759(6) 0.3711(4) 0.050(2) Uani 1 1 d . . . . .
H31A H 0.578715 0.823277 0.373011 0.074 Uiso 1 1 calc R U . . .
H31B H 0.569462 0.938569 0.367128 0.074 Uiso 1 1 calc R U . . .
H31C H 0.516649 0.866855 0.326875 0.074 Uiso 1 1 calc R U . . .
C30 C 0.6245(3) 0.8858(5) 0.5120(4) 0.044(2) Uani 1 1 d . . . . .
H30A H 0.628624 0.879167 0.558322 0.066 Uiso 1 1 calc R U . . .
H30B H 0.637747 0.950143 0.510879 0.066 Uiso 1 1 calc R U . . .
H30C H 0.646649 0.835384 0.510919 0.066 Uiso 1 1 calc R U . . .
C15 C 0.6568(3) 0.3314(5) 0.4175(5) 0.0404(18) Uani 1 1 d . . . . .
H15A H 0.625494 0.356215 0.367331 0.061 Uiso 1 1 calc R U . . .
H15B H 0.678807 0.285257 0.412638 0.061 Uiso 1 1 calc R U . . .
H15C H 0.680824 0.385727 0.449972 0.061 Uiso 1 1 calc R U . . .
C29 C 0.5282(4) 0.9552(5) 0.4431(6) 0.065(3) Uani 1 1 d . . . . .
H29A H 0.488562 0.949164 0.398491 0.097 Uiso 1 1 calc R U . . .
H29B H 0.542568 1.018460 0.442140 0.097 Uiso 1 1 calc R U . . .
H29C H 0.531836 0.950022 0.489079 0.097 Uiso 1 1 calc R U . . .
C25 C 0.7781(4) 0.5606(7) 0.5362(5) 0.057(2) Uani 1 1 d . U . . .
H25A H 0.764940 0.493513 0.520498 0.086 Uiso 1 1 calc R U . . .
H25B H 0.814677 0.567995 0.547743 0.086 Uiso 1 1 calc R U . . .
H25C H 0.750981 0.605237 0.495248 0.086 Uiso 1 1 calc R U . . .
C16 C 0.5959(4) 0.1980(7) 0.4031(5) 0.062(2) Uani 1 1 d . U . . .
H16A H 0.584108 0.162315 0.428500 0.092 Uiso 1 1 calc R U . . .
H16B H 0.616062 0.153917 0.393574 0.092 Uiso 1 1 calc R U . . .
H16C H 0.562708 0.223992 0.354912 0.092 Uiso 1 1 calc R U . . .
C24 C 0.8060(4) 0.6866(7) 0.6303(5) 0.062(2) Uani 1 1 d . U . . .
H24A H 0.783956 0.730184 0.586537 0.093 Uiso 1 1 calc R U . . .
H24B H 0.845497 0.688329 0.651369 0.093 Uiso 1 1 calc R U . . .
H24C H 0.803025 0.707682 0.668962 0.093 Uiso 1 1 calc R U . . .
C26 C 0.8228(3) 0.5114(6) 0.6667(4) 0.0407(13) Uani 1 1 d . U . . .
H26A H 0.829979 0.530008 0.713776 0.061 Uiso 1 1 calc R U . . .
H26B H 0.858401 0.510017 0.674951 0.061 Uiso 1 1 calc R U . . .
H26C H 0.805544 0.446669 0.651027 0.061 Uiso 1 1 calc R U . . .
C14 C 0.6861(3) 0.2467(6) 0.5323(4) 0.0457(14) Uani 1 1 d . U . . .
H14A H 0.705497 0.303702 0.564805 0.069 Uiso 1 1 calc R U . . .
H14B H 0.711600 0.210803 0.527875 0.069 Uiso 1 1 calc R U . . .
H14C H 0.674107 0.204338 0.554688 0.069 Uiso 1 1 calc R U . . .
H3 H 0.488(2) 0.515(4) 0.5773(15) 0.019(17) Uiso 1 1 d D . . . .

loop_
_atom_site_aniso_label
_atom_site_aniso_U_11
_atom_site_aniso_U_22
_atom_site_aniso_U_33
_atom_site_aniso_U_23
_atom_site_aniso_U_13
_atom_site_aniso_U_12
Tb1 0.00701(12) 0.01301(14) 0.01531(13) 0.00091(10) 0.00626(11) 0.00095(10)
Tb2 0.00885(13) 0.01468(14) 0.01720(14) 0.00207(11) 0.00822(11) 0.00129(11)
O2 0.0090(19) 0.021(2) 0.017(2) 0.0005(17) 0.0052(16) -0.0062(16)
O7 0.014(2) 0.026(2) 0.025(2) -0.0021(18) 0.0135(18) -0.0027(17)
O4 0.0135(19) 0.026(2) 0.019(2) -0.0026(17) 0.0111(17) 0.0017(17)
O11 0.0102(19) 0.021(2) 0.033(2) 0.0076(18) 0.0116(18) 0.0001(17)
O5 0.020(2) 0.022(2) 0.023(2) -0.0014(17) 0.0145(18) 0.0026(18)
O8 0.016(2) 0.027(2) 0.039(3) 0.013(2) 0.017(2) 0.0035(19)
O6 0.0099(19) 0.021(2) 0.019(2) -0.0043(16) 0.0072(17) -0.0007(16)
O9 0.014(2) 0.028(2) 0.020(2) 0.0047(18) 0.0107(18) -0.0001(18)
O1 0.0092(18) 0.013(2) 0.0117(18) 0.0043(15) 0.0041(15) 0.0005(15)
O10 0.020(2) 0.014(2) 0.025(2) 0.0068(17) 0.0125(18) 0.0082(17)
N1 0.012(2) 0.015(2) 0.018(2) 0.0006(19) 0.010(2) 0.0026(18)
N2 0.013(2) 0.012(2) 0.019(2) 0.0019(19) 0.010(2) 0.0017(19)
O3 0.0075(18) 0.017(2) 0.015(2) -0.0005(16) 0.0047(16) -0.0002(15)
C5 0.012(3) 0.010(3) 0.024(3) 0.002(2) 0.010(2) 0.003(2)
C11 0.019(3) 0.018(3) 0.026(3) -0.001(3) 0.010(3) -0.001(3)
C2 0.022(3) 0.038(4) 0.027(3) 0.002(3) 0.018(3) 0.002(3)
C3 0.029(3) 0.026(3) 0.017(3) 0.000(3) 0.013(3) 0.005(3)
C4 0.016(3) 0.017(3) 0.018(3) -0.001(2) 0.008(2) 0.000(2)
C1 0.015(3) 0.031(4) 0.023(3) 0.001(3) 0.013(3) 0.002(3)
C9 0.016(3) 0.025(3) 0.028(3) 0.011(3) 0.014(3) 0.012(3)
C7 0.012(3) 0.018(3) 0.015(3) 0.003(2) 0.011(2) 0.002(2)
C10 0.020(3) 0.020(3) 0.026(3) 0.001(3) 0.012(3) 0.002(3)
C18 0.023(3) 0.027(4) 0.024(3) -0.006(3) 0.016(3) -0.002(3)
C20 0.024(3) 0.038(4) 0.026(3) -0.003(3) 0.018(3) 0.000(3)
C8 0.016(3) 0.022(3) 0.018(3) 0.003(2) 0.010(3) 0.003(2)
C22 0.016(3) 0.019(3) 0.023(3) -0.001(2) 0.012(3) -0.002(2)
C23 0.0350(19) 0.044(2) 0.046(2) 0.0061(15) 0.0267(15) 0.0031(15)
C19 0.027(4) 0.063(5) 0.032(4) -0.020(4) 0.018(3) -0.016(4)
C17 0.016(3) 0.017(3) 0.019(3) 0.001(2) 0.009(2) 0.001(2)
C13 0.045(2) 0.050(2) 0.049(2) 0.0022(15) 0.0326(16) 0.0105(16)
C21 0.053(5) 0.033(4) 0.042(4) -0.004(3) 0.037(4) 0.007(4)
C12 0.014(3) 0.026(4) 0.013(3) 0.000(2) 0.007(2) 0.004(2)
C6 0.009(3) 0.012(3) 0.016(3) -0.002(2) 0.007(2) -0.001(2)
C27 0.016(3) 0.024(3) 0.018(3) 0.003(2) 0.009(2) -0.001(3)
C28 0.034(4) 0.022(3) 0.060(5) 0.005(3) 0.039(4) -0.001(3)
C31 0.053(5) 0.049(5) 0.045(5) 0.015(4) 0.030(4) -0.009(4)
C30 0.050(5) 0.032(4) 0.057(5) -0.012(4) 0.036(4) -0.023(4)
C15 0.049(5) 0.038(4) 0.059(5) -0.010(4) 0.047(4) -0.007(4)
C29 0.080(7) 0.024(4) 0.138(9) 0.016(5) 0.091(7) 0.009(4)
C25 0.054(3) 0.063(3) 0.059(3) -0.0032(18) 0.038(2) -0.0009(18)
C16 0.062(3) 0.062(3) 0.068(3) -0.0062(18) 0.044(2) 0.0007(18)
C24 0.058(3) 0.062(3) 0.067(3) -0.0019(18) 0.039(2) -0.0020(18)
C26 0.0350(19) 0.044(2) 0.046(2) 0.0061(15) 0.0267(15) 0.0031(15)
C14 0.045(2) 0.050(2) 0.049(2) 0.0022(15) 0.0326(16) 0.0105(16)

loop_
_atom_type_symbol
_atom_type_description
_atom_type_scat_dispersion_real
_atom_type_scat_dispersion_imag
_atom_type_scat_source
C C 0.0033 0.0016 'International Tables Vol C Tables 4.2.6.8 and 6.1.1.4'
H H 0.0000 0.0000 'International Tables Vol C Tables 4.2.6.8 and 6.1.1.4'
N N 0.0061 0.0033 'International Tables Vol C Tables 4.2.6.8 and 6.1.1.4'
O O 0.0106 0.0060 'International Tables Vol C Tables 4.2.6.8 and 6.1.1.4'
Tb Tb -0.1723 4.1537 'International Tables Vol C Tables 4.2.6.8 and 6.1.1.4'

loop_
_geom_angle_atom_site_label_1
_geom_angle_atom_site_label_2
_geom_angle_atom_site_label_3
_geom_angle
_geom_angle_site_symmetry_1
_geom_angle_site_symmetry_3
_geom_angle_publ_flag
Tb2 Tb1 Tb1 57.265(7) 5_666 5_666 ?
Tb2 Tb1 Tb1 60.734(10) . 5_666 ?
Tb2 Tb1 Tb2 117.999(9) . 5_666 ?
O4 Tb1 Tb1 108.50(10) . 5_666 ?
O4 Tb1 Tb2 129.21(9) . 5_666 ?
O4 Tb1 Tb2 71.19(10) . . ?
O4 Tb1 O6 89.13(13) . . ?
O4 Tb1 N1 136.87(13) . . ?
O4 Tb1 N2 71.36(14) . . ?
O4 Tb1 O3 74.97(14) . 5_666 ?
O11 Tb1 Tb1 130.01(9) 5_666 5_666 ?
O11 Tb1 Tb2 72.87(9) 5_666 5_666 ?
O11 Tb1 Tb2 168.59(9) 5_666 . ?
O11 Tb1 O4 105.22(15) 5_666 . ?
O11 Tb1 O6 74.45(14) 5_666 . ?
O11 Tb1 N1 79.82(15) 5_666 . ?
O11 Tb1 N2 72.92(14) 5_666 . ?
O11 Tb1 O3 152.06(13) 5_666 5_666 ?
O11 Tb1 O3 98.95(14) 5_666 . ?
O6 Tb1 Tb1 70.33(9) . 5_666 ?
O6 Tb1 Tb2 115.80(10) . . ?
O6 Tb1 Tb2 40.51(9) . 5_666 ?
O6 Tb1 N1 132.15(14) . . ?
O6 Tb1 N2 135.45(14) . . ?
O6 Tb1 O3 77.62(13) . 5_666 ?
O1 Tb1 Tb1 86.03(9) . 5_666 ?
O1 Tb1 Tb2 135.24(9) . 5_666 ?
O1 Tb1 Tb2 35.99(9) . . ?
O1 Tb1 O4 83.48(13) . . ?
O1 Tb1 O11 133.98(13) . 5_666 ?
O1 Tb1 O6 151.56(13) . . ?
O1 Tb1 N1 65.35(14) . . ?
O1 Tb1 N2 67.38(13) . . ?
O1 Tb1 O3 73.94(12) . 5_666 ?
O1 Tb1 O3 99.83(13) . . ?
N1 Tb1 Tb1 98.69(10) . 5_666 ?
N1 Tb1 Tb2 95.39(10) . . ?
N1 Tb1 Tb2 93.58(10) . 5_666 ?
N2 Tb1 Tb1 153.36(10) . 5_666 ?
N2 Tb1 Tb2 143.96(10) . 5_666 ?
N2 Tb1 Tb2 95.72(10) . . ?
N2 Tb1 N1 69.48(14) . . ?
O3 Tb1 Tb1 35.85(9) . 5_666 ?
O3 Tb1 Tb1 34.57(9) 5_666 5_666 ?
O3 Tb1 Tb2 35.42(9) . 5_666 ?
O3 Tb1 Tb2 38.65(8) 5_666 . ?
O3 Tb1 Tb2 85.39(9) 5_666 5_666 ?
O3 Tb1 Tb2 89.67(9) . . ?
O3 Tb1 O4 142.62(13) . . ?
O3 Tb1 O6 70.27(13) . . ?
O3 Tb1 N1 74.88(13) . . ?
O3 Tb1 N1 119.72(13) 5_666 . ?
O3 Tb1 N2 144.28(14) . . ?
O3 Tb1 N2 130.65(13) 5_666 . ?
O3 Tb1 O3 70.41(15) . 5_666 ?
Tb1 Tb2 Tb1 62.002(9) . 5_666 ?
O7 Tb2 Tb1 86.60(9) 5_666 5_666 ?
O7 Tb2 Tb1 109.98(9) 5_666 . ?
O7 Tb2 O6 51.85(12) 5_666 5_666 ?
O7 Tb2 O9 82.68(13) 5_666 . ?
O7 Tb2 C22 88.33(15) 5_666 . ?
O7 Tb2 C17 25.60(14) 5_666 5_666 ?
O5 Tb2 Tb1 108.85(10) . 5_666 ?
O5 Tb2 Tb1 71.61(10) . . ?
O5 Tb2 O7 162.13(13) . 5_666 ?
O5 Tb2 O8 81.40(15) . . ?
O5 Tb2 O6 140.02(13) . 5_666 ?
O5 Tb2 O9 80.16(14) . . ?
O5 Tb2 O3 74.94(13) . 5_666 ?
O5 Tb2 C22 78.65(16) . . ?
O5 Tb2 C17 161.46(16) . 5_666 ?
O8 Tb2 Tb1 139.97(10) . 5_666 ?
O8 Tb2 Tb1 151.07(11) . . ?
O8 Tb2 O7 92.57(14) . 5_666 ?
O8 Tb2 O6 136.54(14) . 5_666 ?
O8 Tb2 O9 54.02(13) . . ?
O8 Tb2 C22 26.99(15) . . ?
O8 Tb2 C17 116.11(16) . 5_666 ?
O6 Tb2 Tb1 72.26(9) 5_666 . ?
O6 Tb2 Tb1 36.65(8) 5_666 5_666 ?
O6 Tb2 C22 140.18(15) 5_666 . ?
O6 Tb2 C17 26.43(13) 5_666 5_666 ?
O9 Tb2 Tb1 109.66(9) . . ?
O9 Tb2 Tb1 163.05(9) . 5_666 ?
O9 Tb2 O6 128.52(13) . 5_666 ?
O9 Tb2 C22 27.07(15) . . ?
O9 Tb2 C17 104.62(15) . 5_666 ?
O1 Tb2 Tb1 87.14(9) . 5_666 ?
O1 Tb2 Tb1 35.97(9) . . ?
O1 Tb2 O7 87.65(13) . 5_666 ?
O1 Tb2 O5 84.30(14) . . ?
O1 Tb2 O8 132.85(13) . . ?
O1 Tb2 O6 76.38(13) . 5_666 ?
O1 Tb2 O9 79.36(13) . . ?
O1 Tb2 O10 149.19(14) . . ?
O1 Tb2 O3 74.98(13) . 5_666 ?
O1 Tb2 C22 106.05(15) . . ?
O1 Tb2 C17 79.12(15) . 5_666 ?
O10 Tb2 Tb1 119.82(10) . . ?
O10 Tb2 Tb1 62.22(10) . 5_666 ?
O10 Tb2 O7 87.33(14) . 5_666 ?
O10 Tb2 O5 107.58(14) . . ?
O10 Tb2 O8 77.76(14) . . ?
O10 Tb2 O6 76.65(14) . 5_666 ?
O10 Tb2 O9 129.94(14) . . ?
O10 Tb2 O3 80.77(13) . 5_666 ?
O10 Tb2 C22 104.17(16) . . ?
O10 Tb2 C17 83.35(15) . 5_666 ?
O3 Tb2 Tb1 35.07(9) 5_666 5_666 ?
O3 Tb2 Tb1 39.73(9) 5_666 . ?
O3 Tb2 O7 118.23(13) 5_666 5_666 ?
O3 Tb2 O8 141.32(14) 5_666 . ?
O3 Tb2 O6 66.43(12) 5_666 5_666 ?
O3 Tb2 O9 145.64(13) 5_666 . ?
O3 Tb2 C22 153.35(15) 5_666 . ?
O3 Tb2 C17 92.65(15) 5_666 5_666 ?
C22 Tb2 Tb1 132.29(12) . . ?
C22 Tb2 Tb1 165.66(12) . 5_666 ?
C22 Tb2 C17 113.84(16) . 5_666 ?
C17 Tb2 Tb1 62.35(11) 5_666 5_666 ?
C17 Tb2 Tb1 90.01(12) 5_666 . ?
C6 O2 H2 109.5 . . ?
C17 O7 Tb2 97.4(3) . 5_666 ?
C12 O4 Tb1 134.5(4) . . ?
C27 O11 Tb1 126.3(4) . 5_666 ?
C12 O5 Tb2 134.4(4) . . ?
C22 O8 Tb2 93.9(3) . . ?
Tb1 O6 Tb2 102.83(14) . 5_666 ?
C17 O6 Tb1 158.8(4) . . ?
C17 O6 Tb2 90.2(3) . 5_666 ?
C22 O9 Tb2 91.7(3) . . ?
Tb1 O1 Tb2 108.04(14) . . ?
C6 O1 Tb1 113.4(3) . . ?
C6 O1 Tb2 138.3(3) . . ?
C27 O10 Tb2 136.6(4) . . ?
C5 N1 Tb1 112.9(4) . . ?
C1 N1 Tb1 129.4(4) . . ?
C1 N1 C5 117.7(5) . . ?
C11 N2 Tb1 127.8(4) . . ?
C11 N2 C7 118.8(5) . . ?
C7 N2 Tb1 112.8(3) . . ?
Tb1 O3 Tb1 109.58(15) . 5_666 ?
Tb1 O3 Tb2 109.52(15) . 5_666 ?
Tb1 O3 H3 102(4) 5_666 . ?
Tb1 O3 H3 117(4) . . ?
Tb2 O3 Tb1 101.62(13) 5_666 5_666 ?
Tb2 O3 H3 115(4) 5_666 . ?
N1 C5 C4 122.6(5) . . ?
N1 C5 C6 112.9(5) . . ?
C4 C5 C6 124.2(5) . . ?
N2 C11 H11 118.8 . . ?
N2 C11 C10 122.5(6) . . ?
C10 C11 H11 118.8 . . ?
C3 C2 H2A 120.8 . . ?
C1 C2 H2A 120.8 . . ?
C1 C2 C3 118.3(6) . . ?
C2 C3 H3A 120.4 . . ?
C2 C3 C4 119.2(6) . . ?
C4 C3 H3A 120.4 . . ?
C5 C4 H4 120.7 . . ?
C3 C4 C5 118.6(5) . . ?
C3 C4 H4 120.7 . . ?
N1 C1 C2 123.6(6) . . ?
N1 C1 H1 118.2 . . ?
C2 C1 H1 118.2 . . ?
C10 C9 H9 120.2 . . ?
C10 C9 C8 119.6(5) . . ?
C8 C9 H9 120.2 . . ?
N2 C7 C8 122.2(5) . . ?
N2 C7 C6 113.7(4) . . ?
C8 C7 C6 124.0(5) . . ?
C11 C10 H10 120.7 . . ?
C9 C10 C11 118.6(6) . . ?
C9 C10 H10 120.7 . . ?
C19 C18 C20 110.2(5) . . ?
C19 C18 C21 111.2(6) . . ?
C17 C18 C20 108.9(5) . . ?
C17 C18 C19 110.0(5) . . ?
C17 C18 C21 107.5(5) . . ?
C21 C18 C20 109.0(5) . . ?
C18 C20 H20A 109.5 . . ?
C18 C20 H20B 109.5 . . ?
C18 C20 H20C 109.5 . . ?
H20A C20 H20B 109.5 . . ?
H20A C20 H20C 109.5 . . ?
H20B C20 H20C 109.5 . . ?
C9 C8 C7 118.2(5) . . ?
C9 C8 H8 120.9 . . ?
C7 C8 H8 120.9 . . ?
O8 C22 Tb2 59.1(3) . . ?
O8 C22 O9 120.2(5) . . ?
O8 C22 C23 119.2(6) . . ?
O9 C22 Tb2 61.3(3) . . ?
O9 C22 C23 120.6(5) . . ?
C23 C22 Tb2 177.0(5) . . ?
C25 C23 C22 108.9(6) . . ?
C25 C23 C24 108.3(7) . . ?
C24 C23 C22 107.7(6) . . ?
C26 C23 C22 111.4(6) . . ?
C26 C23 C25 108.9(7) . . ?
C26 C23 C24 111.6(7) . . ?
C18 C19 H19A 109.5 . . ?
C18 C19 H19B 109.5 . . ?
C18 C19 H19C 109.5 . . ?
H19A C19 H19B 109.5 . . ?
H19A C19 H19C 109.5 . . ?
H19B C19 H19C 109.5 . . ?
O7 C17 Tb2 57.0(3) . 5_666 ?
O7 C17 O6 119.8(5) . . ?
O7 C17 C18 121.8(5) . . ?
O6 C17 Tb2 63.3(3) . 5_666 ?
O6 C17 C18 118.4(5) . . ?
C18 C17 Tb2 173.5(4) . 5_666 ?
C12 C13 C14 104.8(6) . . ?
C15 C13 C12 111.3(6) . . ?
C15 C13 C14 105.7(7) . . ?
C16 C13 C12 111.0(7) . . ?
C16 C13 C15 110.5(7) . . ?
C16 C13 C14 113.3(7) . . ?
C18 C21 H21A 109.5 . . ?
C18 C21 H21B 109.5 . . ?
C18 C21 H21C 109.5 . . ?
H21A C21 H21B 109.5 . . ?
H21A C21 H21C 109.5 . . ?
H21B C21 H21C 109.5 . . ?
O4 C12 O5 124.2(5) . . ?
O4 C12 C13 118.9(6) . . ?
O5 C12 C13 117.0(6) . . ?
O2 C6 C5 107.8(4) . . ?
O2 C6 C7 111.0(4) . . ?
O1 C6 O2 113.4(4) . . ?
O1 C6 C5 109.5(4) . . ?
O1 C6 C7 109.2(4) . . ?
C5 C6 C7 105.6(4) . . ?
O11 C27 O10 123.7(5) . . ?
O11 C27 C28 119.3(5) . . ?
O10 C27 C28 117.0(5) . . ?
C27 C28 C30 108.1(5) . . ?
C31 C28 C27 107.5(6) . . ?
C31 C28 C30 109.4(6) . . ?
C31 C28 C29 112.0(7) . . ?
C29 C28 C27 110.8(5) . . ?
C29 C28 C30 108.9(7) . . ?
C28 C31 H31A 109.5 . . ?
C28 C31 H31B 109.5 . . ?
C28 C31 H31C 109.5 . . ?
H31A C31 H31B 109.5 . . ?
H31A C31 H31C 109.5 . . ?
H31B C31 H31C 109.5 . . ?
C28 C30 H30A 109.5 . . ?
C28 C30 H30B 109.5 . . ?
C28 C30 H30C 109.5 . . ?
H30A C30 H30B 109.5 . . ?
H30A C30 H30C 109.5 . . ?
H30B C30 H30C 109.5 . . ?
C13 C15 H15A 109.5 . . ?
C13 C15 H15B 109.5 . . ?
C13 C15 H15C 109.5 . . ?
H15A C15 H15B 109.5 . . ?
H15A C15 H15C 109.5 . . ?
H15B C15 H15C 109.5 . . ?
C28 C29 H29A 109.5 . . ?
C28 C29 H29B 109.5 . . ?
C28 C29 H29C 109.5 . . ?
H29A C29 H29B 109.5 . . ?
H29A C29 H29C 109.5 . . ?
H29B C29 H29C 109.5 . . ?
C23 C25 H25A 109.5 . . ?
C23 C25 H25B 109.5 . . ?
C23 C25 H25C 109.5 . . ?
H25A C25 H25B 109.5 . . ?
H25A C25 H25C 109.5 . . ?
H25B C25 H25C 109.5 . . ?
C13 C16 H16A 109.5 . . ?
C13 C16 H16B 109.5 . . ?
C13 C16 H16C 109.5 . . ?
H16A C16 H16B 109.5 . . ?
H16A C16 H16C 109.5 . . ?
H16B C16 H16C 109.5 . . ?
C23 C24 H24A 109.5 . . ?
C23 C24 H24B 109.5 . . ?
C23 C24 H24C 109.5 . . ?
H24A C24 H24B 109.5 . . ?
H24A C24 H24C 109.5 . . ?
H24B C24 H24C 109.5 . . ?
C23 C26 H26A 109.5 . . ?
C23 C26 H26B 109.5 . . ?
C23 C26 H26C 109.5 . . ?
H26A C26 H26B 109.5 . . ?
H26A C26 H26C 109.5 . . ?
H26B C26 H26C 109.5 . . ?
C13 C14 H14A 109.5 . . ?
C13 C14 H14B 109.5 . . ?
C13 C14 H14C 109.5 . . ?
H14A C14 H14B 109.5 . . ?
H14A C14 H14C 109.5 . . ?
H14B C14 H14C 109.5 . . ?

loop_
_geom_bond_atom_site_label_1
_geom_bond_atom_site_label_2
_geom_bond_distance
_geom_bond_site_symmetry_2
_geom_bond_publ_flag
Tb1 Tb1 3.9129(6) 5_666 ?
Tb1 Tb2 3.8660(5) 5_666 ?
Tb1 Tb2 3.7277(4) . ?
Tb1 O4 2.362(4) . ?
Tb1 O11 2.346(4) 5_666 ?
Tb1 O6 2.367(4) . ?
Tb1 O1 2.303(4) . ?
Tb1 N1 2.604(5) . ?
Tb1 N2 2.552(4) . ?
Tb1 O3 2.432(4) 5_666 ?
Tb1 O3 2.356(4) . ?
Tb2 Tb1 3.8659(5) 5_666 ?
Tb2 O7 2.438(4) 5_666 ?
Tb2 O5 2.335(4) . ?
Tb2 O8 2.400(4) . ?
Tb2 O6 2.576(4) 5_666 ?
Tb2 O9 2.449(4) . ?
Tb2 O1 2.304(4) . ?
Tb2 O10 2.316(4) . ?
Tb2 O3 2.377(4) 5_666 ?
Tb2 C22 2.792(6) . ?
Tb2 C17 2.882(6) 5_666 ?
O2 H2 0.8400 . ?
O2 C6 1.411(6) . ?
O7 Tb2 2.438(4) 5_666 ?
O7 C17 1.256(7) . ?
O4 C12 1.255(7) . ?
O11 Tb1 2.346(4) 5_666 ?
O11 C27 1.257(7) . ?
O5 C12 1.269(7) . ?
O8 C22 1.270(7) . ?
O6 Tb2 2.576(4) 5_666 ?
O6 C17 1.283(7) . ?
O9 C22 1.271(7) . ?
O1 C6 1.383(6) . ?
O10 C27 1.271(7) . ?
N1 C5 1.348(7) . ?
N1 C1 1.341(7) . ?
N2 C11 1.330(7) . ?
N2 C7 1.345(7) . ?
O3 Tb1 2.432(4) 5_666 ?
O3 Tb2 2.377(4) 5_666 ?
O3 H3 0.870(2) . ?
C5 C4 1.392(8) . ?
C5 C6 1.532(8) . ?
C11 H11 0.9500 . ?
C11 C10 1.395(8) . ?
C2 H2A 0.9500 . ?
C2 C3 1.388(9) . ?
C2 C1 1.383(8) . ?
C3 H3A 0.9500 . ?
C3 C4 1.390(9) . ?
C4 H4 0.9500 . ?
C1 H1 0.9500 . ?
C9 H9 0.9500 . ?
C9 C10 1.379(8) . ?
C9 C8 1.387(8) . ?
C7 C8 1.395(7) . ?
C7 C6 1.538(8) . ?
C10 H10 0.9500 . ?
C18 C20 1.545(9) . ?
C18 C19 1.523(8) . ?
C18 C17 1.523(8) . ?
C18 C21 1.523(9) . ?
C20 H20A 0.9800 . ?
C20 H20B 0.9800 . ?
C20 H20C 0.9800 . ?
C8 H8 0.9500 . ?
C22 C23 1.525(9) . ?
C23 C25 1.508(11) . ?
C23 C24 1.510(11) . ?
C23 C26 1.503(10) . ?
C19 H19A 0.9800 . ?
C19 H19B 0.9800 . ?
C19 H19C 0.9800 . ?
C17 Tb2 2.882(6) 5_666 ?
C13 C12 1.538(9) . ?
C13 C15 1.523(10) . ?
C13 C16 1.499(12) . ?
C13 C14 1.553(10) . ?
C21 H21A 0.9800 . ?
C21 H21B 0.9800 . ?
C21 H21C 0.9800 . ?
C27 C28 1.536(8) . ?
C28 C31 1.510(10) . ?
C28 C30 1.546(10) . ?
C28 C29 1.523(10) . ?
C31 H31A 0.9800 . ?
C31 H31B 0.9800 . ?
C31 H31C 0.9800 . ?
C30 H30A 0.9800 . ?
C30 H30B 0.9800 . ?
C30 H30C 0.9800 . ?
C15 H15A 0.9800 . ?
C15 H15B 0.9800 . ?
C15 H15C 0.9800 . ?
C29 H29A 0.9800 . ?
C29 H29B 0.9800 . ?
C29 H29C 0.9800 . ?
C25 H25A 0.9800 . ?
C25 H25B 0.9800 . ?
C25 H25C 0.9800 . ?
C16 H16A 0.9800 . ?
C16 H16B 0.9800 . ?
C16 H16C 0.9800 . ?
C24 H24A 0.9800 . ?
C24 H24B 0.9800 . ?
C24 H24C 0.9800 . ?
C26 H26A 0.9800 . ?
C26 H26B 0.9800 . ?
C26 H26C 0.9800 . ?
C14 H14A 0.9800 . ?
C14 H14B 0.9800 . ?
C14 H14C 0.9800 . ?

loop_
_geom_torsion_atom_site_label_1
_geom_torsion_atom_site_label_2
_geom_torsion_atom_site_label_3
_geom_torsion_atom_site_label_4
_geom_torsion
_geom_torsion_site_symmetry_1
_geom_torsion_site_symmetry_2
_geom_torsion_site_symmetry_3
_geom_torsion_site_symmetry_4
_geom_torsion_publ_flag
Tb1 O4 C12 O5 -25.2(8) . . . . ?
Tb1 O4 C12 C13 153.0(5) . . . . ?
Tb1 O11 C27 O10 6.9(8) 5_666 . . . ?
Tb1 O11 C27 C28 -173.4(4) 5_666 . . . ?
Tb1 O6 C17 Tb2 128.7(11) . . . 5_666 ?
Tb1 O6 C17 O7 120.1(9) . . . . ?
Tb1 O6 C17 C18 -58.4(13) . . . . ?
Tb1 O1 C6 O2 -179.9(3) . . . . ?
Tb1 O1 C6 C5 -59.4(5) . . . . ?
Tb1 O1 C6 C7 55.7(5) . . . . ?
Tb1 N1 C5 C4 -178.8(4) . . . . ?
Tb1 N1 C5 C6 -4.9(5) . . . . ?
Tb1 N1 C1 C2 178.4(4) . . . . ?
Tb1 N2 C11 C10 167.9(5) . . . . ?
Tb1 N2 C7 C8 -171.0(4) . . . . ?
Tb1 N2 C7 C6 11.5(6) . . . . ?
Tb2 O7 C17 O6 9.2(6) 5_666 . . . ?
Tb2 O7 C17 C18 -172.4(5) 5_666 . . . ?
Tb2 O5 C12 O4 27.2(8) . . . . ?
Tb2 O5 C12 C13 -151.0(5) . . . . ?
Tb2 O8 C22 O9 -3.9(6) . . . . ?
Tb2 O8 C22 C23 177.1(5) . . . . ?
Tb2 O6 C17 O7 -8.7(5) 5_666 . . . ?
Tb2 O6 C17 C18 172.9(5) 5_666 . . . ?
Tb2 O9 C22 O8 3.9(6) . . . . ?
Tb2 O9 C22 C23 -177.2(5) . . . . ?
Tb2 O1 C6 O2 6.5(7) . . . . ?
Tb2 O1 C6 C5 127.0(4) . . . . ?
Tb2 O1 C6 C7 -117.9(5) . . . . ?
Tb2 O10 C27 O11 -56.1(8) . . . . ?
Tb2 O10 C27 C28 124.1(6) . . . . ?
O11 C27 C28 C31 -115.3(7) . . . . ?
O11 C27 C28 C30 126.8(6) . . . . ?
O11 C27 C28 C29 7.5(9) . . . . ?
O8 C22 C23 C25 -52.1(9) . . . . ?
O8 C22 C23 C24 65.1(8) . . . . ?
O8 C22 C23 C26 -172.2(6) . . . . ?
O9 C22 C23 C25 129.0(7) . . . . ?
O9 C22 C23 C24 -113.8(7) . . . . ?
O9 C22 C23 C26 8.9(9) . . . . ?
O10 C27 C28 C31 64.5(7) . . . . ?
O10 C27 C28 C30 -53.4(8) . . . . ?
O10 C27 C28 C29 -172.7(7) . . . . ?
N1 C5 C4 C3 -0.7(8) . . . . ?
N1 C5 C6 O2 163.4(4) . . . . ?
N1 C5 C6 O1 39.6(6) . . . . ?
N1 C5 C6 C7 -77.9(5) . . . . ?
N2 C11 C10 C9 2.0(10) . . . . ?
N2 C7 C8 C9 1.6(8) . . . . ?
N2 C7 C6 O2 -168.8(4) . . . . ?
N2 C7 C6 O1 -43.0(6) . . . . ?
N2 C7 C6 C5 74.6(6) . . . . ?
C5 N1 C1 C2 -1.1(9) . . . . ?
C11 N2 C7 C8 1.3(8) . . . . ?
C11 N2 C7 C6 -176.2(5) . . . . ?
C2 C3 C4 C5 0.8(9) . . . . ?
C3 C2 C1 N1 1.3(10) . . . . ?
C4 C5 C6 O2 -22.8(7) . . . . ?
C4 C5 C6 O1 -146.6(5) . . . . ?
C4 C5 C6 C7 95.9(6) . . . . ?
C1 N1 C5 C4 0.7(8) . . . . ?
C1 N1 C5 C6 174.6(5) . . . . ?
C1 C2 C3 C4 -1.1(9) . . . . ?
C7 N2 C11 C10 -3.1(9) . . . . ?
C10 C9 C8 C7 -2.6(9) . . . . ?
C20 C18 C17 O7 139.1(6) . . . . ?
C20 C18 C17 O6 -42.5(7) . . . . ?
C8 C9 C10 C11 0.9(9) . . . . ?
C8 C7 C6 O2 13.8(7) . . . . ?
C8 C7 C6 O1 139.6(5) . . . . ?
C8 C7 C6 C5 -102.8(6) . . . . ?
C19 C18 C17 O7 18.3(8) . . . . ?
C19 C18 C17 O6 -163.3(6) . . . . ?
C21 C18 C17 O7 -102.9(7) . . . . ?
C21 C18 C17 O6 75.4(7) . . . . ?
C6 C5 C4 C3 -173.8(5) . . . . ?
C6 C7 C8 C9 178.8(5) . . . . ?
C15 C13 C12 O4 159.2(6) . . . . ?
C15 C13 C12 O5 -22.5(8) . . . . ?
C16 C13 C12 O4 35.7(9) . . . . ?
C16 C13 C12 O5 -146.0(7) . . . . ?
C14 C13 C12 O4 -87.0(7) . . . . ?
C14 C13 C12 O5 91.3(7) . . . . ?
